data_7158331
loop_
_publ_author_name
'Paysant, Hippolyte'
'Hedir, Siham'
'Justaud, Fr\'ed\'eric'
'Weiswald, Louis Bastien'
'El Dine, Assaad Nasr'
'Soulieman, Ali'
'Hachem, Ali'
'Elie, Nicolas'
'Brotin, Emilie'
'Denoyelle, Christophe'
'Bignon, J\'er\^ome'
'Roussi, Fanny'
'Jouanne, Marie'
'Tasseau, Olivier'
'Roisnel, Thierry'
'Voisin-Chiret, Anne Sophie'
'Gr\'ee, Ren\'e'
'Levoin, Nicolas'
'Poulain, Laurent'

_publ_section_title
;
 Structural revision of the Mcl-1 inhibitor MIM1: synthesis and biological
 studies on ovarian cancer cells with evaluation of designed analogues.
;
_journal_issue 41
_journal_name_full 'Organic &amp; biomolecular chemistry'
_journal_page_first 8968
_journal_page_last 8987
_journal_paper_doi 10.1039/d1ob01521d
_journal_volume 19
_journal_year 2021
_chemical_absolute_configuration ad
_chemical_compound_source 'synthesis as described'
_chemical_formula_moiety 'C23 H20 N3 O S, Br'
_chemical_formula_sum 'C23 H20 Br N3 O S'
_chemical_formula_weight 466.39
_space_group_crystal_system orthorhombic
_space_group_IT_number 43
_space_group_name_Hall 'F 2 -2d'
_space_group_name_H-M_alt 'F d d 2'
_atom_sites_solution_hydrogens mixed
_atom_sites_solution_primary dual
_atom_sites_solution_secondary difmap
_audit_update_record
;
2020-05-29 deposited with the CCDC.	2021-09-16 downloaded from the CCDC.
;
_cell_angle_alpha 90
_cell_angle_beta 90
_cell_angle_gamma 90
_cell_formula_units_Z 16
_cell_length_a 24.627(3)
_cell_length_b 40.014(4)
_cell_length_c 9.3291(11)
_cell_measurement_reflns_used 9332
_cell_measurement_temperature 150
_cell_measurement_theta_max 27.4664
_cell_measurement_theta_min 2.3894
_cell_measurement_wavelength 0.71073
_cell_volume 9193.1(18)
_computing_cell_refinement 'APEX3 (Bruker, 2015)'
_computing_data_collection 'SAINT (Bruker, 2014)'
_computing_data_reduction 'SAINT (Bruker, 2014)'
_computing_molecular_graphics 'SXGRAPH (L. Farrugia, 1999), Mercury (CSD, 2016)'
_computing_publication_material 'CRYSCALC (T. Roisnel, local program, 2019)'
_computing_structure_refinement 'SHELXL-2018_3 (Sheldrick, 2018)'
_computing_structure_solution 'SHELXT (G. Sheldrick, 2015)'
_diffrn_ambient_temperature 150
_diffrn_detector '(CMOS) PHOTON 100'
_diffrn_detector_area_resol_mean 10.4167
_diffrn_measured_fraction_theta_full 0.998
_diffrn_measured_fraction_theta_max 0.998
_diffrn_measurement_device_type 'D8 VENTURE Bruker AXS'
_diffrn_measurement_method 'rotation images'
_diffrn_radiation_monochromator 'multilayer monochromator'
_diffrn_radiation_probe x-ray
_diffrn_radiation_source 'Incoatec microfocus sealed tube'
_diffrn_radiation_type MoK\a
_diffrn_radiation_wavelength 0.71073
_diffrn_reflns_av_R_equivalents 0.0387
_diffrn_reflns_av_unetI/netI 0.0395
_diffrn_reflns_limit_h_max 32
_diffrn_reflns_limit_h_min -31
_diffrn_reflns_limit_k_max 38
_diffrn_reflns_limit_k_min -51
_diffrn_reflns_limit_l_max 12
_diffrn_reflns_limit_l_min -12
_diffrn_reflns_number 29030
_diffrn_reflns_theta_full 25.242
_diffrn_reflns_theta_max 27.503
_diffrn_reflns_theta_min 2.389
_diffrn_source_current 1.0
_diffrn_source_voltage 50.0
_exptl_absorpt_coefficient_mu 1.897
_exptl_absorpt_correction_T_max 0.697
_exptl_absorpt_correction_T_min 0.548
_exptl_absorpt_correction_type multi-scan
_exptl_absorpt_process_details
;
  [Sheldrick, G.M. (2014). SADABS Bruker AXS Inc., Madison, Wisconsin, USA]
;
_exptl_crystal_colour colourless
_exptl_crystal_density_diffrn 1.348
_exptl_crystal_description prism
_exptl_crystal_F_000 3808
_exptl_crystal_size_max 0.510
_exptl_crystal_size_mid 0.300
_exptl_crystal_size_min 0.190
_refine_diff_density_max 0.780
_refine_diff_density_min -0.500
_refine_diff_density_rms 0.069
_refine_ls_abs_structure_details
;
Refined as an inversion twin.
;
_refine_ls_abs_structure_Flack 0.026(7)
_refine_ls_extinction_method none
_refine_ls_goodness_of_fit_ref 1.061
_refine_ls_hydrogen_treatment mixed
_refine_ls_matrix_type full
_refine_ls_number_parameters 267
_refine_ls_number_reflns 5182
_refine_ls_number_restraints 1
_refine_ls_restrained_S_all 1.061
_refine_ls_R_factor_all 0.0298
_refine_ls_R_factor_gt 0.0276
_refine_ls_shift/su_max 0.009
_refine_ls_shift/su_mean 0.000
_refine_ls_structure_factor_coef Fsqd
_refine_ls_weighting_details 'w=1/[\s^2^(Fo^2^)+(0.0239P)^2^+15.2430P] where P=(Fo^2^+2Fc^2^)/3'
_refine_ls_weighting_scheme calc
_refine_ls_wR_factor_gt 0.0655
_refine_ls_wR_factor_ref 0.0664
_reflns_Friedel_coverage 0.855
_reflns_Friedel_fraction_full 0.961
_reflns_Friedel_fraction_max 0.964
_reflns_number_gt 4943
_reflns_number_total 5182
_reflns_threshold_expression >2sigma(I)
_cod_data_source_file d1ob01521d2.cif
_cod_data_source_block RG2
_cod_depositor_comments 'Adding full bibliography for 7158330--7158332.cif.'
_cod_original_cell_volume 9193.2(18)
_cod_database_code 7158331

loop_
_space_group_symop_operation_xyz
'x, y, z'
'-x+1/4, y+1/4, z+1/4'
'x+1/4, -y+1/4, z+1/4'
'-x, -y, z'
'x, y+1/2, z+1/2'
'-x+1/4, y+3/4, z+3/4'
'x+1/4, -y+3/4, z+3/4'
'-x, -y+1/2, z+1/2'
'x+1/2, y, z+1/2'
'-x+3/4, y+1/4, z+3/4'
'x+3/4, -y+1/4, z+3/4'
'-x+1/2, -y, z+1/2'
'x+1/2, y+1/2, z'
'-x+3/4, y+3/4, z+1/4'
'x+3/4, -y+3/4, z+1/4'
'-x+1/2, -y+1/2, z'

loop_
_atom_site_label
_atom_site_type_symbol
_atom_site_fract_x
_atom_site_fract_y
_atom_site_fract_z
_atom_site_U_iso_or_equiv
_atom_site_adp_type
_atom_site_occupancy
_atom_site_site_symmetry_order
_atom_site_calc_flag
_atom_site_refinement_flags_posn
_atom_site_refinement_flags_adp
_atom_site_refinement_flags_occupancy
_atom_site_disorder_assembly
_atom_site_disorder_group
S1 S 0.41090(3) 0.72363(2) 0.28763(9) 0.01681(17) Uani 1 1 d . . . . .
C1 C 0.46201(13) 0.69651(8) 0.2326(3) 0.0183(6) Uani 1 1 d . . . . .
H1 H 0.469874 0.691745 0.135009 0.022 Uiso 1 1 calc R U . . .
C2 C 0.48888(12) 0.68319(8) 0.3424(3) 0.0157(6) Uani 1 1 d . . . . .
C3 C 0.53360(12) 0.65842(8) 0.3305(3) 0.0150(6) Uani 1 1 d . . . . .
C4 C 0.52125(14) 0.62494(8) 0.3059(4) 0.0212(6) Uani 1 1 d . . . . .
H4 H 0.484457 0.617809 0.306644 0.025 Uiso 1 1 calc R U . . .
C5 C 0.56227(15) 0.60190(9) 0.2804(4) 0.0244(7) Uani 1 1 d . . . . .
H5 H 0.553669 0.579037 0.264995 0.029 Uiso 1 1 calc R U . . .
C6 C 0.61602(14) 0.61249(9) 0.2776(4) 0.0255(7) Uani 1 1 d . . . . .
H6 H 0.644191 0.596997 0.257091 0.031 Uiso 1 1 calc R U . . .
C7 C 0.62844(15) 0.64556(10) 0.3046(5) 0.0297(8) Uani 1 1 d . . . . .
H7 H 0.665320 0.652512 0.304949 0.036 Uiso 1 1 calc R U . . .
C8 C 0.58774(13) 0.66879(9) 0.3312(4) 0.0240(7) Uani 1 1 d . . . . .
H8 H 0.596655 0.691486 0.349692 0.029 Uiso 1 1 calc R U . . .
N9 N 0.46986(10) 0.69463(6) 0.4772(3) 0.0135(5) Uani 1 1 d . . . . .
C10 C 0.49156(12) 0.68412(8) 0.6146(3) 0.0143(5) Uani 1 1 d . . . . .
C11 C 0.53708(13) 0.70005(8) 0.6670(4) 0.0209(6) Uani 1 1 d . . . . .
H11 H 0.553803 0.717621 0.614611 0.025 Uiso 1 1 calc R U . . .
C12 C 0.55802(15) 0.68970(9) 0.7990(4) 0.0259(7) Uani 1 1 d . . . . .
H12 H 0.589059 0.700500 0.837855 0.031 Uiso 1 1 calc R U . . .
C13 C 0.53383(14) 0.66389(9) 0.8731(4) 0.0241(7) Uani 1 1 d . . . . .
H13 H 0.548432 0.656910 0.962452 0.029 Uiso 1 1 calc R U . . .
C14 C 0.48831(13) 0.64804(9) 0.8181(4) 0.0226(7) Uani 1 1 d . . . . .
H14 H 0.471911 0.630239 0.869675 0.027 Uiso 1 1 calc R U . . .
C15 C 0.46665(12) 0.65815(8) 0.6876(4) 0.0186(6) Uani 1 1 d . . . . .
H15 H 0.435413 0.647478 0.649211 0.022 Uiso 1 1 calc R U . . .
C16 C 0.42885(12) 0.71666(8) 0.4637(3) 0.0147(6) Uani 1 1 d . . . . .
N17 N 0.40347(11) 0.73193(7) 0.5717(3) 0.0165(6) Uani 1 1 d . . . . .
H17 H 0.4108(14) 0.7287(9) 0.674(5) 0.020 Uiso 1 1 d . U . . .
N18 N 0.36212(10) 0.75344(6) 0.5276(3) 0.0164(5) Uani 1 1 d . . . . .
C19 C 0.33236(12) 0.76540(7) 0.6288(3) 0.0171(6) Uani 1 1 d . . . . .
H19 H 0.340028 0.759791 0.725632 0.021 Uiso 1 1 calc R U . . .
C20 C 0.28699(12) 0.78748(8) 0.5958(3) 0.0169(6) Uani 1 1 d . . . . .
C21 C 0.25111(13) 0.79607(8) 0.7059(3) 0.0177(6) Uani 1 1 d . . . . .
H21 H 0.257905 0.788334 0.800503 0.021 Uiso 1 1 calc R U . . .
C22 C 0.20563(12) 0.81574(8) 0.6794(4) 0.0177(6) Uani 1 1 d . . . . .
H22 H 0.181415 0.821251 0.755076 0.021 Uiso 1 1 calc R U . . .
C23 C 0.19595(12) 0.82723(7) 0.5413(3) 0.0148(6) Uani 1 1 d . . . . .
C24 C 0.23105(13) 0.81900(8) 0.4293(4) 0.0233(7) Uani 1 1 d . . . . .
H24 H 0.224234 0.826848 0.334878 0.028 Uiso 1 1 calc R U . . .
C25 C 0.27612(14) 0.79914(9) 0.4577(4) 0.0231(7) Uani 1 1 d . . . . .
H25 H 0.299998 0.793394 0.381619 0.028 Uiso 1 1 calc R U . . .
O26 O 0.15061(9) 0.84672(6) 0.5268(3) 0.0208(5) Uani 1 1 d . . . . .
C27 C 0.14222(13) 0.86265(8) 0.3916(4) 0.0219(7) Uani 1 1 d . . . . .
H27A H 0.174674 0.875472 0.365686 0.033 Uiso 1 1 calc R U . . .
H27B H 0.110967 0.877727 0.398104 0.033 Uiso 1 1 calc R U . . .
H27C H 0.135275 0.845659 0.318162 0.033 Uiso 1 1 calc R U . . .
Br1 Br 0.40958(2) 0.73001(2) 0.92018(3) 0.02637(10) Uani 1 1 d . . . . .

loop_
_atom_site_aniso_label
_atom_site_aniso_U_11
_atom_site_aniso_U_22
_atom_site_aniso_U_33
_atom_site_aniso_U_23
_atom_site_aniso_U_13
_atom_site_aniso_U_12
S1 0.0220(4) 0.0161(3) 0.0123(4) 0.0030(3) -0.0021(3) 0.0065(3)
C1 0.0227(16) 0.0199(15) 0.0123(14) 0.0013(12) 0.0005(12) 0.0058(12)
C2 0.0192(14) 0.0161(14) 0.0117(13) -0.0007(11) 0.0018(11) 0.0011(11)
C3 0.0189(14) 0.0177(15) 0.0085(14) -0.0005(10) 0.0027(10) 0.0048(11)
C4 0.0207(15) 0.0205(16) 0.0224(16) -0.0025(13) -0.0006(12) 0.0002(12)
C5 0.0335(18) 0.0176(16) 0.0220(16) -0.0023(13) 0.0044(14) 0.0046(13)
C6 0.0248(17) 0.0267(18) 0.0250(17) 0.0027(14) 0.0074(14) 0.0107(14)
C7 0.0185(16) 0.0299(18) 0.041(2) 0.0043(15) 0.0110(14) 0.0038(13)
C8 0.0235(16) 0.0200(17) 0.0285(19) 0.0024(13) 0.0038(14) 0.0001(13)
N9 0.0153(12) 0.0134(12) 0.0117(11) 0.0002(9) -0.0008(9) 0.0030(9)
C10 0.0176(13) 0.0165(14) 0.0089(12) -0.0011(11) 0.0001(11) 0.0047(11)
C11 0.0282(16) 0.0156(14) 0.0189(14) 0.0013(13) -0.0015(14) -0.0033(11)
C12 0.0309(18) 0.0245(18) 0.0223(16) -0.0043(14) -0.0135(14) 0.0044(14)
C13 0.0330(18) 0.0262(18) 0.0129(15) 0.0017(13) -0.0031(13) 0.0136(14)
C14 0.0203(16) 0.0255(17) 0.0221(16) 0.0119(13) 0.0078(12) 0.0099(13)
C15 0.0140(14) 0.0216(16) 0.0202(16) 0.0045(12) 0.0018(12) 0.0028(11)
C16 0.0182(15) 0.0127(14) 0.0132(13) 0.0006(11) -0.0006(11) 0.0019(11)
N17 0.0195(14) 0.0182(15) 0.0118(15) 0.0019(9) -0.0011(10) 0.0073(10)
N18 0.0182(12) 0.0142(12) 0.0168(12) 0.0024(10) 0.0005(10) 0.0048(10)
C19 0.0184(15) 0.0147(15) 0.0183(16) -0.0001(11) -0.0022(11) 0.0008(11)
C20 0.0201(14) 0.0132(14) 0.0174(14) 0.0004(11) 0.0042(12) 0.0020(11)
C21 0.0220(15) 0.0168(15) 0.0141(14) -0.0003(11) 0.0003(11) 0.0018(11)
C22 0.0196(14) 0.0176(14) 0.0160(14) -0.0013(12) 0.0028(13) 0.0013(11)
C23 0.0144(14) 0.0120(13) 0.0179(15) 0.0018(11) 0.0025(11) -0.0001(10)
C24 0.0285(16) 0.0249(16) 0.0165(15) 0.0095(13) 0.0018(14) 0.0098(13)
C25 0.0246(17) 0.0256(17) 0.0191(15) 0.0063(12) 0.0082(12) 0.0109(13)
O26 0.0163(11) 0.0220(12) 0.0241(12) 0.0064(9) 0.0040(9) 0.0065(8)
C27 0.0171(14) 0.0208(16) 0.0279(19) 0.0066(13) -0.0046(12) 0.0031(12)
Br1 0.04050(19) 0.02712(16) 0.01148(14) -0.00226(13) -0.00533(15) 0.01459(15)

loop_
_atom_type_symbol
_atom_type_description
_atom_type_scat_dispersion_real
_atom_type_scat_dispersion_imag
_atom_type_scat_source
C C 0.0033 0.0016 'International Tables Vol C Tables 4.2.6.8 and 6.1.1.4'
H H 0.0000 0.0000 'International Tables Vol C Tables 4.2.6.8 and 6.1.1.4'
N N 0.0061 0.0033 'International Tables Vol C Tables 4.2.6.8 and 6.1.1.4'
O O 0.0106 0.0060 'International Tables Vol C Tables 4.2.6.8 and 6.1.1.4'
S S 0.1246 0.1234 'International Tables Vol C Tables 4.2.6.8 and 6.1.1.4'
Br Br -0.2901 2.4595 'International Tables Vol C Tables 4.2.6.8 and 6.1.1.4'

loop_
_geom_angle_atom_site_label_1
_geom_angle_atom_site_label_2
_geom_angle_atom_site_label_3
_geom_angle
_geom_angle_site_symmetry_1
_geom_angle_site_symmetry_3
_geom_angle_publ_flag
C16 S1 C1 89.71(15) . . ?
C2 C1 S1 112.5(2) . . ?
C2 C1 H1 123.8 . . ?
S1 C1 H1 123.8 . . ?
C1 C2 N9 112.9(3) . . ?
C1 C2 C3 125.3(3) . . ?
N9 C2 C3 121.8(3) . . ?
C4 C3 C8 119.7(3) . . ?
C4 C3 C2 119.5(3) . . ?
C8 C3 C2 120.6(3) . . ?
C5 C4 C3 120.5(3) . . ?
C5 C4 H4 119.7 . . ?
C3 C4 H4 119.7 . . ?
C4 C5 C6 119.6(3) . . ?
C4 C5 H5 120.2 . . ?
C6 C5 H5 120.2 . . ?
C7 C6 C5 120.0(3) . . ?
C7 C6 H6 120.0 . . ?
C5 C6 H6 120.0 . . ?
C6 C7 C8 120.9(3) . . ?
C6 C7 H7 119.5 . . ?
C8 C7 H7 119.5 . . ?
C7 C8 C3 119.3(3) . . ?
C7 C8 H8 120.4 . . ?
C3 C8 H8 120.4 . . ?
C16 N9 C2 112.1(2) . . ?
C16 N9 C10 123.3(2) . . ?
C2 N9 C10 124.6(2) . . ?
C11 C10 C15 122.2(3) . . ?
C11 C10 N9 118.6(3) . . ?
C15 C10 N9 119.2(3) . . ?
C10 C11 C12 118.3(3) . . ?
C10 C11 H11 120.8 . . ?
C12 C11 H11 120.8 . . ?
C13 C12 C11 120.3(3) . . ?
C13 C12 H12 119.9 . . ?
C11 C12 H12 119.9 . . ?
C12 C13 C14 120.4(3) . . ?
C12 C13 H13 119.8 . . ?
C14 C13 H13 119.8 . . ?
C13 C14 C15 120.1(3) . . ?
C13 C14 H14 119.9 . . ?
C15 C14 H14 119.9 . . ?
C10 C15 C14 118.6(3) . . ?
C10 C15 H15 120.7 . . ?
C14 C15 H15 120.7 . . ?
N17 C16 N9 125.5(3) . . ?
N17 C16 S1 121.7(2) . . ?
N9 C16 S1 112.8(2) . . ?
C16 N17 N18 113.7(3) . . ?
C16 N17 H17 126(2) . . ?
N18 N17 H17 120(2) . . ?
C19 N18 N17 115.4(3) . . ?
N18 C19 C20 120.5(3) . . ?
N18 C19 H19 119.8 . . ?
C20 C19 H19 119.8 . . ?
C25 C20 C21 118.3(3) . . ?
C25 C20 C19 123.0(3) . . ?
C21 C20 C19 118.6(3) . . ?
C22 C21 C20 121.2(3) . . ?
C22 C21 H21 119.4 . . ?
C20 C21 H21 119.4 . . ?
C23 C22 C21 119.4(3) . . ?
C23 C22 H22 120.3 . . ?
C21 C22 H22 120.3 . . ?
O26 C23 C22 114.8(3) . . ?
O26 C23 C24 124.5(3) . . ?
C22 C23 C24 120.7(3) . . ?
C25 C24 C23 119.1(3) . . ?
C25 C24 H24 120.4 . . ?
C23 C24 H24 120.4 . . ?
C24 C25 C20 121.3(3) . . ?
C24 C25 H25 119.3 . . ?
C20 C25 H25 119.3 . . ?
C23 O26 C27 117.3(2) . . ?
O26 C27 H27A 109.5 . . ?
O26 C27 H27B 109.5 . . ?
H27A C27 H27B 109.5 . . ?
O26 C27 H27C 109.5 . . ?
H27A C27 H27C 109.5 . . ?
H27B C27 H27C 109.5 . . ?

loop_
_geom_bond_atom_site_label_1
_geom_bond_atom_site_label_2
_geom_bond_distance
_geom_bond_site_symmetry_2
_geom_bond_publ_flag
S1 C16 1.724(3) . ?
S1 C1 1.739(3) . ?
C1 C2 1.331(4) . ?
C1 H1 0.9500 . ?
C2 N9 1.418(4) . ?
C2 C3 1.486(4) . ?
C3 C4 1.393(4) . ?
C3 C8 1.397(5) . ?
C4 C5 1.388(5) . ?
C4 H4 0.9500 . ?
C5 C6 1.390(5) . ?
C5 H5 0.9500 . ?
C6 C7 1.381(6) . ?
C6 H6 0.9500 . ?
C7 C8 1.389(5) . ?
C7 H7 0.9500 . ?
C8 H8 0.9500 . ?
N9 C16 1.346(4) . ?
N9 C10 1.451(4) . ?
C10 C11 1.379(4) . ?
C10 C15 1.385(4) . ?
C11 C12 1.398(5) . ?
C11 H11 0.9500 . ?
C12 C13 1.378(5) . ?
C12 H12 0.9500 . ?
C13 C14 1.386(5) . ?
C13 H13 0.9500 . ?
C14 C15 1.389(5) . ?
C14 H14 0.9500 . ?
C15 H15 0.9500 . ?
C16 N17 1.334(4) . ?
N17 N18 1.395(4) . ?
N17 H17 0.98(4) . ?
N18 C19 1.287(4) . ?
C19 C20 1.457(4) . ?
C19 H19 0.9500 . ?
C20 C25 1.396(4) . ?
C20 C21 1.398(4) . ?
C21 C22 1.391(4) . ?
C21 H21 0.9500 . ?
C22 C23 1.389(4) . ?
C22 H22 0.9500 . ?
C23 O26 1.369(4) . ?
C23 C24 1.396(4) . ?
C24 C25 1.391(4) . ?
C24 H24 0.9500 . ?
C25 H25 0.9500 . ?
O26 C27 1.429(4) . ?
C27 H27A 0.9800 . ?
C27 H27B 0.9800 . ?
C27 H27C 0.9800 . ?

loop_
_geom_torsion_atom_site_label_1
_geom_torsion_atom_site_label_2
_geom_torsion_atom_site_label_3
_geom_torsion_atom_site_label_4
_geom_torsion
_geom_torsion_site_symmetry_1
_geom_torsion_site_symmetry_2
_geom_torsion_site_symmetry_3
_geom_torsion_site_symmetry_4
_geom_torsion_publ_flag
C16 S1 C1 C2 1.2(3) . . . . ?
S1 C1 C2 N9 -0.8(4) . . . . ?
S1 C1 C2 C3 178.1(3) . . . . ?
C1 C2 C3 C4 -79.1(4) . . . . ?
N9 C2 C3 C4 99.7(3) . . . . ?
C1 C2 C3 C8 95.3(4) . . . . ?
N9 C2 C3 C8 -85.9(4) . . . . ?
C8 C3 C4 C5 -0.8(5) . . . . ?
C2 C3 C4 C5 173.6(3) . . . . ?
C3 C4 C5 C6 -0.8(5) . . . . ?
C4 C5 C6 C7 2.1(6) . . . . ?
C5 C6 C7 C8 -1.6(6) . . . . ?
C6 C7 C8 C3 0.0(6) . . . . ?
C4 C3 C8 C7 1.2(5) . . . . ?
C2 C3 C8 C7 -173.2(3) . . . . ?
C1 C2 N9 C16 -0.3(4) . . . . ?
C3 C2 N9 C16 -179.3(3) . . . . ?
C1 C2 N9 C10 179.7(3) . . . . ?
C3 C2 N9 C10 0.7(5) . . . . ?
C16 N9 C10 C11 -96.1(4) . . . . ?
C2 N9 C10 C11 83.9(4) . . . . ?
C16 N9 C10 C15 85.0(4) . . . . ?
C2 N9 C10 C15 -95.0(4) . . . . ?
C15 C10 C11 C12 -0.8(5) . . . . ?
N9 C10 C11 C12 -179.6(3) . . . . ?
C10 C11 C12 C13 0.8(5) . . . . ?
C11 C12 C13 C14 -0.4(5) . . . . ?
C12 C13 C14 C15 -0.1(5) . . . . ?
C11 C10 C15 C14 0.3(5) . . . . ?
N9 C10 C15 C14 179.1(3) . . . . ?
C13 C14 C15 C10 0.2(5) . . . . ?
C2 N9 C16 N17 -179.0(3) . . . . ?
C10 N9 C16 N17 1.0(5) . . . . ?
C2 N9 C16 S1 1.3(3) . . . . ?
C10 N9 C16 S1 -178.7(2) . . . . ?
C1 S1 C16 N17 178.8(3) . . . . ?
C1 S1 C16 N9 -1.4(3) . . . . ?
N9 C16 N17 N18 -179.6(3) . . . . ?
S1 C16 N17 N18 0.1(4) . . . . ?
C16 N17 N18 C19 171.7(3) . . . . ?
N17 N18 C19 C20 -178.4(3) . . . . ?
N18 C19 C20 C25 -5.7(5) . . . . ?
N18 C19 C20 C21 171.0(3) . . . . ?
C25 C20 C21 C22 0.0(5) . . . . ?
C19 C20 C21 C22 -176.9(3) . . . . ?
C20 C21 C22 C23 -0.5(5) . . . . ?
C21 C22 C23 O26 -179.2(3) . . . . ?
C21 C22 C23 C24 0.6(5) . . . . ?
O26 C23 C24 C25 179.5(3) . . . . ?
C22 C23 C24 C25 -0.2(5) . . . . ?
C23 C24 C25 C20 -0.3(5) . . . . ?
C21 C20 C25 C24 0.4(5) . . . . ?
C19 C20 C25 C24 177.1(3) . . . . ?
C22 C23 O26 C27 172.5(3) . . . . ?
C24 C23 O26 C27 -7.3(4) . . . . ?
